data_7119355
loop_
_publ_author_name
Liangliang
Song
Lei
Gong
Eric
Meggers

_publ_section_title
;
 Asymmetric dual catalysis via fragmentation of a single rhodium precursor
 complex
;
_journal_name_full Chem.Commun.
_journal_page_first 7699
_journal_volume 52
_journal_year 2016
_chemical_absolute_configuration unk
_chemical_formula_moiety 'C24 H27 Br O5'
_chemical_formula_sum 'C24 H27 Br O5'
_chemical_formula_weight 475.37
_chemical_name_systematic 'comound 6a''
_space_group_IT_number 19
_symmetry_cell_setting orthorhombic
_symmetry_space_group_name_Hall 'P 2ac 2ab'
_symmetry_space_group_name_H-M 'P 21 21 21'
_atom_sites_solution_hydrogens geom
_atom_sites_solution_primary direct
_atom_sites_solution_secondary difmap
_audit_creation_method SHELXL-97
_audit_update_record
;
2016-04-06 deposited with the CCDC.
2016-05-24 downloaded from the CCDC.
;
_cell_angle_alpha 90.00
_cell_angle_beta 90.00
_cell_angle_gamma 90.00
_cell_formula_units_Z 4
_cell_length_a 6.202
_cell_length_b 12.159
_cell_length_c 30.276
_cell_measurement_reflns_used 4970
_cell_measurement_temperature 173(2)
_cell_measurement_theta_max 25
_cell_measurement_theta_min 1.8
_cell_volume 2283.117
_computing_cell_refinement 'Bruker FRAMBO'
_computing_data_collection 'Bruker FRAMBO'
_computing_data_reduction 'Bruker FRAMBO'
_computing_molecular_graphics 'Bruker SHELXTL'
_computing_publication_material 'Bruker SHELXTL'
_computing_structure_refinement 'SHELXL-97 (Sheldrick, 1997)'
_computing_structure_solution 'SHELXS-97 (Sheldrick, 1990)'
_diffrn_ambient_temperature 173(2)
_diffrn_measured_fraction_theta_full 1.000
_diffrn_measured_fraction_theta_max 1.000
_diffrn_measurement_device_type 'multiwire proportional'
_diffrn_measurement_method 'phi and omega scans'
_diffrn_radiation_monochromator graphite
_diffrn_radiation_source 'fine-focus sealed tube'
_diffrn_radiation_type MoK\a
_diffrn_radiation_wavelength 0.71073
_diffrn_reflns_av_R_equivalents 0.0973
_diffrn_reflns_av_sigmaI/netI 0.0916
_diffrn_reflns_limit_h_max 7
_diffrn_reflns_limit_h_min -7
_diffrn_reflns_limit_k_max 14
_diffrn_reflns_limit_k_min -14
_diffrn_reflns_limit_l_max 36
_diffrn_reflns_limit_l_min -36
_diffrn_reflns_number 16429
_diffrn_reflns_theta_full 25.00
_diffrn_reflns_theta_max 25.00
_diffrn_reflns_theta_min 1.35
_exptl_absorpt_coefficient_mu 1.832
_exptl_absorpt_correction_T_max 0.8380
_exptl_absorpt_correction_T_min 0.7108
_exptl_absorpt_correction_type empirical
_exptl_absorpt_process_details SADABS
_exptl_crystal_colour Colorless
_exptl_crystal_density_diffrn 1.383
_exptl_crystal_density_method 'not measured'
_exptl_crystal_description Plate
_exptl_crystal_F_000 984
_exptl_crystal_size_max 0.20
_exptl_crystal_size_mid 0.15
_exptl_crystal_size_min 0.10
_refine_diff_density_max 0.612
_refine_diff_density_min -0.349
_refine_diff_density_rms 0.061
_refine_ls_abs_structure_details 'Flack H D (1983), Acta Cryst. A39, 876-881'
_refine_ls_abs_structure_Flack 0.021(13)
_refine_ls_extinction_method none
_refine_ls_goodness_of_fit_ref 1.013
_refine_ls_hydrogen_treatment constr
_refine_ls_matrix_type full
_refine_ls_number_parameters 271
_refine_ls_number_reflns 4033
_refine_ls_number_restraints 0
_refine_ls_restrained_S_all 1.013
_refine_ls_R_factor_all 0.0922
_refine_ls_R_factor_gt 0.0601
_refine_ls_shift/su_max 0.020
_refine_ls_shift/su_mean 0.004
_refine_ls_structure_factor_coef Fsqd
_refine_ls_weighting_details 'calc w=1/[\s^2^(Fo^2^)+(0.0349P)^2^+0.0000P] where P=(Fo^2^+2Fc^2^)/3'
_refine_ls_weighting_scheme calc
_refine_ls_wR_factor_gt 0.1068
_refine_ls_wR_factor_ref 0.1140
_reflns_number_gt 2611
_reflns_number_total 4033
_reflns_threshold_expression >2sigma(I)
_cod_data_source_file c6cc03157a2.cif
_cod_data_source_block sll2
_cod_depositor_comments
;
The following automatic conversions were performed:

'_refine_ls_hydrogen_treatment' value 'Constr' changed to 'constr'
according to the built-in table from CIF Core dictionary named
'cif_core.dic' version 2.4.1 from 2010-06-29.

Automatic conversion script
Id: cif_fix_values 4624 2016-04-14 12:54:50Z antanas 
;
_cod_original_cell_volume 2283.1
_cod_original_sg_symbol_H-M P212121
_cod_database_code 7119355

loop_
_symmetry_equiv_pos_as_xyz
'x, y, z'
'-x+1/2, -y, z+1/2'
'x+1/2, -y+1/2, -z'
'-x, y+1/2, -z+1/2'

loop_
_atom_site_label
_atom_site_type_symbol
_atom_site_fract_x
_atom_site_fract_y
_atom_site_fract_z
_atom_site_U_iso_or_equiv
_atom_site_adp_type
_atom_site_occupancy
_atom_site_symmetry_multiplicity
_atom_site_calc_flag
_atom_site_refinement_flags
_atom_site_disorder_assembly
_atom_site_disorder_group
Br1 Br 0.13838(15) 0.05467(5) 0.00658(2) 0.0955(3) Uani 1 1 d . . .
C1 C 0.3095(9) 0.6209(4) -0.14050(16) 0.0393(13) Uani 1 1 d . . .
C2 C 0.2912(8) 0.6078(3) -0.18951(15) 0.0374(13) Uani 1 1 d . . .
H2A H 0.1404 0.6273 -0.1981 0.045 Uiso 1 1 calc R . .
C3 C 0.3294(8) 0.4879(3) -0.20235(15) 0.0384(12) Uani 1 1 d . . .
H3A H 0.3413 0.4840 -0.2349 0.046 Uiso 1 1 calc R . .
H3B H 0.4699 0.4647 -0.1900 0.046 Uiso 1 1 calc R . .
C4 C 0.1619(10) 0.4068(4) -0.18785(15) 0.0391(12) Uani 1 1 d . . .
C5 C 0.1343(9) 0.7146(4) -0.07783(15) 0.0438(13) Uani 1 1 d . . .
C6 C 0.0661(11) 0.6110(4) -0.05424(18) 0.077(2) Uani 1 1 d . . .
H6A H 0.1849 0.5579 -0.0546 0.116 Uiso 1 1 calc R . .
H6B H -0.0596 0.5792 -0.0692 0.116 Uiso 1 1 calc R . .
H6C H 0.0285 0.6285 -0.0236 0.116 Uiso 1 1 calc R . .
C7 C 0.3360(10) 0.7639(5) -0.05946(17) 0.0686(18) Uani 1 1 d . . .
H7A H 0.4512 0.7087 -0.0597 0.103 Uiso 1 1 calc R . .
H7B H 0.3101 0.7882 -0.0291 0.103 Uiso 1 1 calc R . .
H7C H 0.3789 0.8270 -0.0776 0.103 Uiso 1 1 calc R . .
C8 C -0.0483(9) 0.7991(5) -0.07779(18) 0.0671(18) Uani 1 1 d . . .
H8A H -0.0009 0.8657 -0.0932 0.101 Uiso 1 1 calc R . .
H8B H -0.0865 0.8175 -0.0473 0.101 Uiso 1 1 calc R . .
H8C H -0.1744 0.7683 -0.0929 0.101 Uiso 1 1 calc R . .
C9 C -0.1364(9) 0.3741(4) -0.14135(15) 0.0436(13) Uani 1 1 d . . .
H9A H -0.1918 0.3306 -0.1666 0.052 Uiso 1 1 calc R . .
H9B H -0.2578 0.4178 -0.1294 0.052 Uiso 1 1 calc R . .
C10 C -0.0592(9) 0.2968(4) -0.10628(16) 0.0417(13) Uani 1 1 d . . .
C11 C 0.1377(10) 0.3067(4) -0.08510(16) 0.0514(14) Uani 1 1 d . . .
H11A H 0.2335 0.3640 -0.0934 0.062 Uiso 1 1 calc R . .
C12 C 0.1967(10) 0.2348(5) -0.05219(18) 0.0571(16) Uani 1 1 d . . .
H12A H 0.3320 0.2426 -0.0378 0.069 Uiso 1 1 calc R . .
C13 C 0.0585(12) 0.1516(4) -0.04020(18) 0.0592(18) Uani 1 1 d . . .
C14 C -0.1393(13) 0.1400(4) -0.0606(2) 0.0701(18) Uani 1 1 d . . .
H14A H -0.2368 0.0837 -0.0520 0.084 Uiso 1 1 calc R . .
C15 C -0.1902(10) 0.2121(4) -0.09350(17) 0.0579(16) Uani 1 1 d . . .
H15A H -0.3239 0.2030 -0.1084 0.069 Uiso 1 1 calc R . .
C16 C 0.4466(7) 0.6883(4) -0.21396(15) 0.0358(12) Uani 1 1 d . . .
C17 C 0.3949(10) 0.6884(4) -0.26286(16) 0.0475(14) Uani 1 1 d . . .
H17A H 0.4981 0.7222 -0.2817 0.057 Uiso 1 1 calc R . .
C18 C 0.6856(8) 0.6532(4) -0.20984(17) 0.0477(14) Uani 1 1 d . . .
H18A H 0.7769 0.7059 -0.2256 0.072 Uiso 1 1 calc R . .
H18B H 0.7043 0.5798 -0.2227 0.072 Uiso 1 1 calc R . .
H18C H 0.7268 0.6516 -0.1786 0.072 Uiso 1 1 calc R . .
C19 C 0.4093(9) 0.8061(4) -0.19806(15) 0.0402(12) Uani 1 1 d . . .
C20 C 0.5591(10) 0.8641(4) -0.17316(16) 0.0523(15) Uani 1 1 d . . .
H20A H 0.6952 0.8318 -0.1668 0.063 Uiso 1 1 calc R . .
C21 C 0.5125(12) 0.9685(5) -0.15749(19) 0.0679(19) Uani 1 1 d . . .
H21A H 0.6168 1.0070 -0.1405 0.082 Uiso 1 1 calc R . .
C22 C 0.3155(14) 1.0173(5) -0.1664(2) 0.0705(19) Uani 1 1 d . . .
H22A H 0.2814 1.0879 -0.1549 0.085 Uiso 1 1 calc R . .
C23 C 0.1720(11) 0.9617(4) -0.19191(19) 0.0624(16) Uani 1 1 d . . .
H23A H 0.0391 0.9960 -0.1992 0.075 Uiso 1 1 calc R . .
C24 C 0.2130(9) 0.8569(4) -0.20761(18) 0.0526(16) Uani 1 1 d . . .
H24A H 0.1078 0.8197 -0.2248 0.063 Uiso 1 1 calc R . .
O1 O 0.4414(6) 0.5746(3) -0.11770(11) 0.0514(10) Uani 1 1 d . . .
O2 O 0.1589(5) 0.6899(2) -0.12508(9) 0.0368(8) Uani 1 1 d . . .
O3 O 0.1489(7) 0.3151(3) -0.20152(12) 0.0638(11) Uani 1 1 d . . .
O4 O 0.0293(5) 0.4491(3) -0.15740(10) 0.0431(9) Uani 1 1 d . . .
O5 O 0.2392(6) 0.6509(3) -0.28040(11) 0.0520(10) Uani 1 1 d . . .

loop_
_atom_site_aniso_label
_atom_site_aniso_U_11
_atom_site_aniso_U_22
_atom_site_aniso_U_33
_atom_site_aniso_U_23
_atom_site_aniso_U_13
_atom_site_aniso_U_12
Br1 0.1523(8) 0.0543(4) 0.0799(5) 0.0142(4) -0.0358(5) 0.0157(5)
C1 0.043(4) 0.033(3) 0.042(3) 0.002(2) 0.005(3) -0.003(3)
C2 0.044(4) 0.025(3) 0.043(3) -0.002(2) 0.001(3) 0.006(2)
C3 0.036(3) 0.042(3) 0.037(3) 0.003(2) 0.001(3) 0.004(3)
C4 0.048(3) 0.032(3) 0.038(3) 0.002(2) -0.004(3) 0.009(3)
C5 0.053(4) 0.044(3) 0.035(3) -0.005(2) 0.007(3) 0.006(3)
C6 0.106(6) 0.068(4) 0.057(4) -0.003(3) 0.044(4) -0.010(4)
C7 0.069(4) 0.083(4) 0.054(4) -0.023(3) -0.006(4) 0.006(4)
C8 0.073(4) 0.075(4) 0.053(4) -0.019(3) 0.009(3) 0.020(4)
C9 0.048(3) 0.035(3) 0.048(3) -0.002(2) 0.004(3) 0.002(3)
C10 0.058(4) 0.028(3) 0.039(3) -0.002(2) 0.005(3) 0.002(3)
C11 0.058(4) 0.048(3) 0.048(3) 0.007(3) -0.007(3) -0.010(4)
C12 0.045(4) 0.067(4) 0.059(4) -0.004(3) -0.010(3) 0.000(3)
C13 0.099(5) 0.027(3) 0.052(4) 0.008(3) -0.027(4) 0.013(3)
C14 0.100(6) 0.040(3) 0.070(4) 0.004(3) 0.001(4) -0.017(4)
C15 0.071(5) 0.045(3) 0.058(4) 0.007(3) -0.006(3) -0.012(4)
C16 0.026(3) 0.046(3) 0.036(3) -0.003(2) -0.002(2) 0.005(3)
C17 0.053(4) 0.044(3) 0.046(3) 0.005(3) 0.005(3) 0.006(3)
C18 0.038(3) 0.051(3) 0.054(3) 0.005(3) 0.000(3) 0.000(3)
C19 0.044(3) 0.042(3) 0.035(3) 0.006(2) -0.001(3) -0.003(3)
C20 0.064(4) 0.045(3) 0.048(3) 0.010(3) -0.004(3) -0.014(3)
C21 0.088(6) 0.044(4) 0.071(4) -0.005(3) -0.008(4) -0.033(4)
C22 0.101(6) 0.040(4) 0.071(4) -0.001(3) 0.021(4) -0.011(4)
C23 0.069(4) 0.036(4) 0.082(4) 0.016(3) 0.006(4) 0.004(4)
C24 0.050(4) 0.044(3) 0.064(4) 0.009(3) -0.001(3) -0.012(3)
O1 0.055(2) 0.059(2) 0.040(2) 0.0059(18) -0.0025(19) 0.016(2)
O2 0.038(2) 0.0369(18) 0.0356(18) -0.0048(14) 0.0012(17) 0.001(2)
O3 0.065(3) 0.043(2) 0.084(3) -0.021(2) 0.023(3) -0.006(3)
O4 0.049(2) 0.0331(18) 0.047(2) -0.0010(18) 0.0113(18) -0.0004(19)
O5 0.050(3) 0.062(3) 0.044(2) 0.0035(18) -0.0139(18) -0.002(2)

loop_
_atom_type_symbol
_atom_type_description
_atom_type_scat_dispersion_real
_atom_type_scat_dispersion_imag
_atom_type_scat_source
C C 0.0033 0.0016 'International Tables Vol C Tables 4.2.6.8 and 6.1.1.4'
H H 0.0000 0.0000 'International Tables Vol C Tables 4.2.6.8 and 6.1.1.4'
O O 0.0106 0.0060 'International Tables Vol C Tables 4.2.6.8 and 6.1.1.4'
Br Br -0.2901 2.4595 'International Tables Vol C Tables 4.2.6.8 and 6.1.1.4'

loop_
_geom_angle_atom_site_label_1
_geom_angle_atom_site_label_2
_geom_angle_atom_site_label_3
_geom_angle
_geom_angle_site_symmetry_1
_geom_angle_site_symmetry_3
O1 C1 O2 124.3(4) . .
O1 C1 C2 124.6(5) . .
O2 C1 C2 111.1(4) . .
C1 C2 C3 110.1(4) . .
C1 C2 C16 110.9(4) . .
C3 C2 C16 112.5(4) . .
C1 C2 H2A 107.7 . .
C3 C2 H2A 107.7 . .
C16 C2 H2A 107.7 . .
C4 C3 C2 116.5(4) . .
C4 C3 H3A 108.2 . .
C2 C3 H3A 108.2 . .
C4 C3 H3B 108.2 . .
C2 C3 H3B 108.2 . .
H3A C3 H3B 107.3 . .
O3 C4 O4 123.9(5) . .
O3 C4 C3 124.1(5) . .
O4 C4 C3 112.0(4) . .
O2 C5 C7 110.9(4) . .
O2 C5 C6 108.7(4) . .
C7 C5 C6 113.2(5) . .
O2 C5 C8 102.4(4) . .
C7 C5 C8 110.5(4) . .
C6 C5 C8 110.7(5) . .
C5 C6 H6A 109.5 . .
C5 C6 H6B 109.5 . .
H6A C6 H6B 109.5 . .
C5 C6 H6C 109.5 . .
H6A C6 H6C 109.5 . .
H6B C6 H6C 109.5 . .
C5 C7 H7A 109.5 . .
C5 C7 H7B 109.5 . .
H7A C7 H7B 109.5 . .
C5 C7 H7C 109.5 . .
H7A C7 H7C 109.5 . .
H7B C7 H7C 109.5 . .
C5 C8 H8A 109.5 . .
C5 C8 H8B 109.5 . .
H8A C8 H8B 109.5 . .
C5 C8 H8C 109.5 . .
H8A C8 H8C 109.5 . .
H8B C8 H8C 109.5 . .
O4 C9 C10 113.8(4) . .
O4 C9 H9A 108.8 . .
C10 C9 H9A 108.8 . .
O4 C9 H9B 108.8 . .
C10 C9 H9B 108.8 . .
H9A C9 H9B 107.7 . .
C15 C10 C11 117.3(5) . .
C15 C10 C9 118.9(5) . .
C11 C10 C9 123.8(5) . .
C12 C11 C10 121.0(5) . .
C12 C11 H11A 119.5 . .
C10 C11 H11A 119.5 . .
C11 C12 C13 119.5(5) . .
C11 C12 H12A 120.2 . .
C13 C12 H12A 120.2 . .
C12 C13 C14 120.7(5) . .
C12 C13 Br1 119.3(5) . .
C14 C13 Br1 120.0(5) . .
C15 C14 C13 117.8(6) . .
C15 C14 H14A 121.1 . .
C13 C14 H14A 121.1 . .
C14 C15 C10 123.6(6) . .
C14 C15 H15A 118.2 . .
C10 C15 H15A 118.2 . .
C17 C16 C19 106.0(4) . .
C17 C16 C18 106.4(4) . .
C19 C16 C18 112.2(4) . .
C17 C16 C2 109.5(4) . .
C19 C16 C2 110.2(4) . .
C18 C16 C2 112.3(4) . .
O5 C17 C16 127.3(5) . .
O5 C17 H17A 116.3 . .
C16 C17 H17A 116.3 . .
C16 C18 H18A 109.5 . .
C16 C18 H18B 109.5 . .
H18A C18 H18B 109.5 . .
C16 C18 H18C 109.5 . .
H18A C18 H18C 109.5 . .
H18B C18 H18C 109.5 . .
C20 C19 C24 118.1(5) . .
C20 C19 C16 123.0(5) . .
C24 C19 C16 118.8(5) . .
C21 C20 C19 120.7(6) . .
C21 C20 H20A 119.6 . .
C19 C20 H20A 119.6 . .
C20 C21 C22 120.7(6) . .
C20 C21 H21A 119.7 . .
C22 C21 H21A 119.7 . .
C23 C22 C21 118.4(6) . .
C23 C22 H22A 120.8 . .
C21 C22 H22A 120.8 . .
C22 C23 C24 122.2(6) . .
C22 C23 H23A 118.9 . .
C24 C23 H23A 118.9 . .
C23 C24 C19 119.8(5) . .
C23 C24 H24A 120.1 . .
C19 C24 H24A 120.1 . .
C1 O2 C5 122.6(4) . .
C4 O4 C9 115.0(4) . .

loop_
_geom_bond_atom_site_label_1
_geom_bond_atom_site_label_2
_geom_bond_distance
_geom_bond_site_symmetry_2
Br1 C13 1.908(5) .
C1 O1 1.209(5) .
C1 O2 1.339(5) .
C1 C2 1.497(7) .
C2 C3 1.526(6) .
C2 C16 1.561(6) .
C2 H2A 1.0000 .
C3 C4 1.498(7) .
C3 H3A 0.9900 .
C3 H3B 0.9900 .
C4 O3 1.192(5) .
C4 O4 1.338(6) .
C5 O2 1.470(5) .
C5 C7 1.494(7) .
C5 C6 1.508(6) .
C5 C8 1.529(7) .
C6 H6A 0.9800 .
C6 H6B 0.9800 .
C6 H6C 0.9800 .
C7 H7A 0.9800 .
C7 H7B 0.9800 .
C7 H7C 0.9800 .
C8 H8A 0.9800 .
C8 H8B 0.9800 .
C8 H8C 0.9800 .
C9 O4 1.457(5) .
C9 C10 1.497(6) .
C9 H9A 0.9900 .
C9 H9B 0.9900 .
C10 C15 1.368(7) .
C10 C11 1.384(7) .
C11 C12 1.375(7) .
C11 H11A 0.9500 .
C12 C13 1.375(7) .
C12 H12A 0.9500 .
C13 C14 1.381(8) .
C14 C15 1.364(7) .
C14 H14A 0.9500 .
C15 H15A 0.9500 .
C16 C17 1.515(6) .
C16 C19 1.528(7) .
C16 C18 1.548(6) .
C17 O5 1.192(6) .
C17 H17A 0.9500 .
C18 H18A 0.9800 .
C18 H18B 0.9800 .
C18 H18C 0.9800 .
C19 C20 1.389(7) .
C19 C24 1.396(7) .
C20 C21 1.386(7) .
C20 H20A 0.9500 .
C21 C22 1.384(8) .
C21 H21A 0.9500 .
C22 C23 1.359(8) .
C22 H22A 0.9500 .
C23 C24 1.384(7) .
C23 H23A 0.9500 .
C24 H24A 0.9500 .

loop_
_geom_torsion_atom_site_label_1
_geom_torsion_atom_site_label_2
_geom_torsion_atom_site_label_3
_geom_torsion_atom_site_label_4
_geom_torsion
_geom_torsion_site_symmetry_1
_geom_torsion_site_symmetry_2
_geom_torsion_site_symmetry_3
_geom_torsion_site_symmetry_4
O1 C1 C2 C3 39.3(7) . . . .
O2 C1 C2 C3 -140.0(4) . . . .
O1 C1 C2 C16 -85.8(5) . . . .
O2 C1 C2 C16 94.9(4) . . . .
C1 C2 C3 C4 67.6(6) . . . .
C16 C2 C3 C4 -168.2(4) . . . .
C2 C3 C4 O3 166.5(5) . . . .
C2 C3 C4 O4 -14.0(6) . . . .
O4 C9 C10 C15 -170.2(4) . . . .
O4 C9 C10 C11 10.9(7) . . . .
C15 C10 C11 C12 -0.8(8) . . . .
C9 C10 C11 C12 178.0(5) . . . .
C10 C11 C12 C13 0.2(8) . . . .
C11 C12 C13 C14 -0.5(9) . . . .
C11 C12 C13 Br1 -178.3(4) . . . .
C12 C13 C14 C15 1.4(9) . . . .
Br1 C13 C14 C15 179.2(4) . . . .
C13 C14 C15 C10 -2.1(9) . . . .
C11 C10 C15 C14 1.8(8) . . . .
C9 C10 C15 C14 -177.1(5) . . . .
C1 C2 C16 C17 -169.5(4) . . . .
C3 C2 C16 C17 66.8(5) . . . .
C1 C2 C16 C19 -53.3(5) . . . .
C3 C2 C16 C19 -177.0(4) . . . .
C1 C2 C16 C18 72.6(5) . . . .
C3 C2 C16 C18 -51.1(5) . . . .
C19 C16 C17 O5 -105.9(6) . . . .
C18 C16 C17 O5 134.5(5) . . . .
C2 C16 C17 O5 12.9(7) . . . .
C17 C16 C19 C20 -130.3(5) . . . .
C18 C16 C19 C20 -14.6(6) . . . .
C2 C16 C19 C20 111.3(5) . . . .
C17 C16 C19 C24 51.9(6) . . . .
C18 C16 C19 C24 167.6(4) . . . .
C2 C16 C19 C24 -66.5(5) . . . .
C24 C19 C20 C21 1.4(7) . . . .
C16 C19 C20 C21 -176.4(5) . . . .
C19 C20 C21 C22 -0.1(8) . . . .
C20 C21 C22 C23 -2.0(9) . . . .
C21 C22 C23 C24 2.8(9) . . . .
C22 C23 C24 C19 -1.4(8) . . . .
C20 C19 C24 C23 -0.7(7) . . . .
C16 C19 C24 C23 177.2(4) . . . .
O1 C1 O2 C5 -1.7(7) . . . .
C2 C1 O2 C5 177.6(4) . . . .
C7 C5 O2 C1 59.8(5) . . . .
C6 C5 O2 C1 -65.2(6) . . . .
C8 C5 O2 C1 177.7(4) . . . .
O3 C4 O4 C9 0.2(7) . . . .
C3 C4 O4 C9 -179.3(4) . . . .
C10 C9 O4 C4 81.7(5) . . . .
